data_2004602
loop_
_publ_author_name
'Tortelier, J.'
'Gougeon, P.'

_publ_section_title
;
 La~2~LiMoO~6~
;
_journal_issue 3
_journal_name_full 'Acta Crystallographica Section C'
_journal_page_first 500
_journal_page_last 502
_journal_paper_doi 10.1107/S010827019501153X
_journal_volume 52
_journal_year 1996
_chemical_formula_sum 'La2 Li Mo O6'
_chemical_formula_weight 476.70
_space_group_IT_number 14
_symmetry_cell_setting monoclinic
_symmetry_space_group_name_Hall '-P 2yn'
_symmetry_space_group_name_H-M 'P 1 21/n 1'
_atom_type_scat_source 'Cromer & Waber (1974)'
_cell_angle_alpha 90
_cell_angle_beta 90.260(9)
_cell_angle_gamma 90
_cell_formula_units_Z 2
_cell_length_a 5.590(1)
_cell_length_b 5.6932(8)
_cell_length_c 7.878(2)
_cell_measurement_reflns_used 25
_cell_measurement_temperature 295
_cell_measurement_theta_max 18.6
_cell_measurement_theta_min 5.2
_cell_volume 250.71(9)
_computing_cell_refinement 'CAD 4 Software'
_computing_data_collection 'CAD 4 Software (Enraf-Nonius, 1989)'
_computing_data_reduction 'MolEN (Fair, 1990)'
_computing_molecular_graphics 'ORTEPII (Johnson, 1976)'
_computing_publication_material MolEN
_computing_structure_refinement MolEN
_computing_structure_solution
;
MULTAN 11/82 (Main, Fiske, Hull, Lessinger, Germain, Declercq & Woolfson,
1982)
;
_diffrn_measurement_device 'Enraf-Nonius CAD-4'
_diffrn_measurement_method \q-2\q
_diffrn_radiation_type MoK\a
_diffrn_radiation_wavelength 0.71073
_diffrn_reflns_av_R_equivalents 0.033
_diffrn_reflns_limit_h_max 10
_diffrn_reflns_limit_h_min 0
_diffrn_reflns_limit_k_max 10
_diffrn_reflns_limit_k_min 0
_diffrn_reflns_limit_l_max 14
_diffrn_reflns_limit_l_min -14
_diffrn_reflns_number 1792
_diffrn_reflns_theta_max 40
_diffrn_standards_decay_% <1
_diffrn_standards_interval_time 90
_diffrn_standards_number 3
_exptl_absorpt_coefficient_mu 19.178
_exptl_absorpt_correction_T_max 0.997
_exptl_absorpt_correction_T_min 0.678
_exptl_absorpt_correction_type '\y scans (North, Phillips & Mathews, 1968)'
_exptl_crystal_colour black
_exptl_crystal_density_diffrn 6.314
_exptl_crystal_description irregular
_exptl_crystal_size_max 0.12
_exptl_crystal_size_mid 0.10
_exptl_crystal_size_min 0.10
_refine_diff_density_max 2.50
_refine_diff_density_min -3.11
_refine_ls_extinction_coef 9.6E-7(2)
_refine_ls_extinction_method 'Stout & Jensen (1968)'
_refine_ls_goodness_of_fit_obs 0.764
_refine_ls_number_parameters 50
_refine_ls_number_reflns 1519
_refine_ls_R_factor_obs 0.026
_refine_ls_shift/esd_max <0.01
_refine_ls_structure_factor_coef F
_refine_ls_weighting_details 'w = 1/[\s^2^(F~o~)+0.0004F~o~^2^+1] (Killean & Lawrence, 1969)'
_refine_ls_weighting_scheme calc
_refine_ls_wR_factor_obs 0.033
_reflns_number_observed 1519
_reflns_number_total 1519
_reflns_observed_criterion I>0\s(I)
_cod_data_source_file du1142.cif
_cod_data_source_block du1142a
_cod_depositor_comments
;
The following automatic conversions were performed:

'_refine_ls_weighting_scheme' value '1/[\s^2^(F~o~)+0.0004F~o~^2^+1]
(Killean & Lawrence, 1969)' was changed to 'calc'. New tag
'_refine_ls_weighting_details' was created. The value of the new tag
was set to 'w = 1/[\s^2^(F~o~)+0.0004F~o~^2^+1] (Killean & Lawrence,
1969)'.

Automatic conversion script
Id: cif_fix_values 3143 2015-03-26 13:38:13Z robertas 
;
_cod_original_cell_volume 250.72(8)
_cod_original_sg_symbol_H-M 'P 21/n'
_cod_database_code 2004602

loop_
_symmetry_equiv_pos_as_xyz
x,y,z
1/2+x,1/2-y,1/2+z
-x,-y,-z
1/2-x,1/2+y,1/2-z

loop_
_atom_site_label
_atom_site_fract_x
_atom_site_fract_y
_atom_site_fract_z
_atom_site_B_iso_or_equiv
Li 0.0 0.0 0.0 0.36(8)
Mo 0.500 0.500 0.0 0.422(4)
La 0.99084(3) 0.55103(3) 0.75150(2) 0.660(2)
O(1) 0.7139(4) 0.8069(4) 0.5420(3) 0.69(3)
O(2) 0.9154(5) 0.0205(5) 0.2589(3) 0.82(3)
O(3) 0.6917(4) 0.7817(4) 0.9534(3) 0.77(3)

loop_
_geom_angle_atom_site_label_1
_geom_angle_atom_site_label_2
_geom_angle_atom_site_label_3
_geom_angle
_geom_angle_publ_flag
O(1) Mo O(2) 89.80(10) yes
O(1) Mo O(3) 88.90(10) yes
O(2) Mo O(3) 89.80(10) yes
O(1) Li O(2) 88.70(10) yes
O(1) Li O(3) 89.92(9) yes
O(2) Li O(3) 89.20(10) yes
Mo O(1) Li 151.90(10) yes
Mo O(2) Li 152.20(10) yes
Mo O(3) Li 151.10(10) yes

loop_
_geom_bond_atom_site_label_1
_geom_bond_atom_site_label_2
_geom_bond_distance
_geom_bond_publ_flag
Mo O(1) 1.970(2) yes
Mo O(2) 1.959(2) yes
Mo O(3) 1.965(2) yes
Li O(1) 2.142(2) yes
Li O(2) 2.099(2) yes
Li O(3) 2.155(2) yes
La O(1) 2.430(2) yes
La O(2) 2.409(3) yes
La O(2) 2.496(3) yes
La O(3) 2.446(2) yes
La O(1) 2.687(2) yes
La O(1) 2.724(2) yes
La O(3) 2.660(2) yes
La O(3) 2.776(2) yes
